data_2001221
loop_
_publ_author_name
'Kell\"o, E.'
'Vr\'abel, V.'
'Ly\<cka, A.'
'Siv\'y, J.'

_publ_section_title
;
 Structure of dibenzylchlorotin(IV) thiooxinate
;
_journal_issue 11
_journal_name_full 'Acta Crystallographica Section C'
_journal_page_first 1943
_journal_page_last 1945
_journal_paper_doi 10.1107/S0108270193003154
_journal_volume 49
_journal_year 1993
_chemical_formula_sum 'C23 H20 Cl N S Sn'
_chemical_formula_weight 496.621
_symmetry_cell_setting monoclinic
_symmetry_space_group_name_Hall '-P 2ybc'
_symmetry_space_group_name_H-M 'P 1 21/c 1'
_atom_type_scat_source IntTabIV
_cell_angle_alpha 90.
_cell_angle_beta 99.38(4)
_cell_angle_gamma 90.
_cell_formula_units_Z 4
_cell_length_a 10.192(6)
_cell_length_b 10.695(9)
_cell_length_c 19.501(9)
_cell_measurement_reflns_used 15
_cell_measurement_temperature 293
_cell_measurement_theta_max 9
_cell_measurement_theta_min 5
_cell_volume 2097(2)
_diffrn_measurement_device XP2~1~
_diffrn_measurement_method \q/2\q
_diffrn_radiation_type 'Mo K\a'
_diffrn_radiation_wavelength 0.71069
_diffrn_reflns_av_R_equivalents 0.043
_diffrn_reflns_limit_h_max 13
_diffrn_reflns_limit_h_min 0
_diffrn_reflns_limit_k_max 13
_diffrn_reflns_limit_k_min 0
_diffrn_reflns_limit_l_max 24
_diffrn_reflns_limit_l_min -25
_diffrn_reflns_number 4990
_diffrn_reflns_theta_max 27.5
_diffrn_standards_decay_% <5
_diffrn_standards_number 2
_exptl_absorpt_coefficient_mu 1.45
_exptl_absorpt_correction_T_max 0.988
_exptl_absorpt_correction_T_min 0.675
_exptl_absorpt_correction_type empirical
_exptl_crystal_colour Yellow
_exptl_crystal_density_diffrn 1.57
_exptl_crystal_density_meas 1.55(2)
_exptl_crystal_description Needle
_exptl_crystal_size_max 0.45
_exptl_crystal_size_mid 0.20
_exptl_crystal_size_min 0.10
_refine_diff_density_max 0.632
_refine_diff_density_min -0.285
_refine_ls_goodness_of_fit_obs 0.925
_refine_ls_hydrogen_treatment noref
_refine_ls_number_parameters 244
_refine_ls_number_reflns 1368
_refine_ls_R_factor_obs 0.046
_refine_ls_shift/esd_max 0.1
_refine_ls_structure_factor_coef F
_refine_ls_weighting_details 'w = [\s^2^(F~o~)+0.02|F~o~|^2^]^-1^'
_refine_ls_weighting_scheme calc
_refine_ls_wR_factor_obs 0.048
_reflns_number_observed 1368
_reflns_number_total 4848
_reflns_observed_criterion I>1.96\s(I)
_cod_data_source_file ka1027.cif
_cod_data_source_block ka1027_structure_1_of_1
_cod_depositor_comments
;
The following automatic conversions were performed:

'_refine_ls_weighting_scheme' value '[\s^2^(F~o~)+0.02|F~o~|^2^]^-1^'
was changed to 'calc'. New tag '_refine_ls_weighting_details' was
created. The value of the new tag was set to 'w =
[\s^2^(F~o~)+0.02|F~o~|^2^]^-1^'.

Automatic conversion script
Id: cif_fix_values 3143 2015-03-26 13:38:13Z robertas 
;
_cod_original_cell_volume 2097.2
_cod_original_formula_sum 'C23 H20 Cl1 N1 S1 Sn1'
_cod_database_code 2001221

loop_
_atom_site_label
_atom_site_fract_x
_atom_site_fract_y
_atom_site_fract_z
Sn(1) .04210(4) .19770(4) .22410(2)
Cl(1) -.13010(10) .2845(2) .28660(10)
S(1) .0452(2) .3957(2) .16800(10)
N(1) .2041(4) .1630(4) .1520(2)
C(1) .1765(5) .1819(6) .3202(2)
C(2) .3156(5) .1473(5) .3167(2)
C(3) .3595(6) .0261(6) .3298(3)
C(4) .4892(6) -.0056(6) .3259(3)
C(5) .5735(6) .0796(7) .3077(3)
C(6) .5326(6) .1998(8) .2936(3)
C(7) .4039(5) .2301(5) .2984(3)
C(8) -.0861(5) .0653(6) .1651(3)
C(9) -.1497(5) .1260(6) .0991(3)
C(10) -.2685(6) .1893(6) .0966(3)
C(11) -.3243(7) .2487(6) .0377(4)
C(12) -.2621(8) .2485(7) -.0178(4)
C(13) -.1415(8) .1841(7) -.0180(3)
C(14) -.0889(6) .1241(7) .0429(3)
C(15) .2685(5) .0601(5) .1526(3)
C(16) .3511(6) .0331(6) .1042(3)
C(17) .3611(5) .1192(6) .0536(3)
C(18) .2901(5) .2296(5) .0510(3)
C(19) .2966(6) .3230(6) .0002(3)
C(20) .2284(7) .4281(6) .0031(3)
C(21) .1511(6) .4507(6) .0537(3)
C(22) .1436(5) .3635(5) .1046(3)
C(23) .2127(5) .2554(5) .1032(2)
H(11) .1376 .1157 .3519
H(12) .1785 .2704 .3463
H(31) .2916 -.0443 .3439
H(41) .5240 -.1044 .3357
H(51) .6757 .0554 .3050
H(61) .6002 .2683 .2790
H(71) .3689 .3269 .2862
H(81) -.1569 .0287 .1939
H(82) -.0277 -.0262 .1531
H(101) -.3197 .1809 .1408
H(111) -.4190 .3022 .0352
H(121) -.3057 .3002 -.0645
H(131) -.0950 .1792 -.0649
H(141) .0052 .0770 .0447
H(151) .2556 -.0086 .1926
H(161) .4035 -.0563 .1062
H(171) .4256 .0998 .0167
H(191) .3538 .3097 -.0405
H(201) .2354 .5028 -.0353
H(211) .0989 .5404 .0550

loop_
_geom_angle_atom_site_label_1
_geom_angle_atom_site_label_2
_geom_angle_atom_site_label_3
_geom_angle
_geom_angle_publ_flag
C(1) C(2) C(3) 120.7(5) no
C(2) C(3) C(4) 120.3(6) no
C(5) C(6) C(7) 118.3(7) no
C(2) C(7) C(6) 123.3(8) no
C(8) C(9) C(14) 120.2(5) no
C(9) C(10) C(11) 120.3(6) no
C(11) C(12) C(13) 122.1(6) no
C(13) C(14) C(9) 122.0(6) no
C(16) C(17) C(18) 120.1(5) no
C(17) C(18) C(23) 119.5(5) no
C(19) C(20) C(21) 122.8(6) no
C(21) C(22) C(23) 118.2(5) no
N(1) C(23) C(22) 120.2(5) no
N(1) C(15) C(16) 122.5(5) no
S(1) C(22) C(21) 118.9(5) no
Sn(1) N(1) C(15) 122.4(3) no
Sn(1) S(1) C(22) 101.6(2) no
Sn(1) C(8) C(9) 108.5(4) no
S(1) Sn(1) N(1) 78.70(10) yes
C(1) Sn(1) C(8) 131.9(2) yes
C(1) Sn(1) Cl(1) 90.2(2) yes
C(8) Sn(1) S(1) 113.2(2) yes
C(8) Sn(1) N(1) 90.0(2) yes
C(1) C(2) C(7) 122.2(5) no
C(4) C(5) C(6) 120.4(6) no
C(7) C(2) C(3) 117.1(5) no
C(8) C(9) C(10) 120.0(5) no
C(10) C(9) C(14) 119.7(6) no
C(10) C(11) C(12) 119.7(7) no
C(12) C(13) C(14) 116.2(6) no
C(15) C(16) C(17) 118.3(6) no
C(17) C(18) C(19) 123.0(5) no
C(18) C(19) C(20) 118.9(5) no
C(20) C(21) C(22) 120.2(6) no
C(18) C(23) C(22) 122.3(5) no
N(1) C(23) C(18) 117.5(5) no
C(15) N(1) C(23) 120.0(4) no
S(1) C(22) C(23) 122.9(4) no
Sn(1) N(1) C(23) 115.2(3) no
Sn(1) C(1) C(2) 117.5(3) no
C(3) C(4) C(5) 120.6(7) no
S(1) Sn(1) Cl(1) 87.50(10) yes
C(1) Sn(1) S(1) 114.7(2) yes
C(1) Sn(1) N(1) 95.7(2) yes
C(8) Sn(1) Cl(1) 95.3(2) yes
Cl(1) Sn(1) N(1) 166.20(10) yes

loop_
_geom_bond_atom_site_label_1
_geom_bond_atom_site_label_2
_geom_bond_distance
_geom_bond_publ_flag
Sn(1) S(1) 2.386(2) yes
Sn(1) N(1) 2.367(4) yes
Sn(1) Cl(1) 2.475(5) yes
C(1) C(2) 1.478(7) no
C(2) C(7) 1.351(8) no
C(4) C(5) 1.339(9) no
C(6) C(7) 1.369(8) no
C(9) C(10) 1.381(8) no
C(11) C(12) 1.339(11) no
C(13) C(14) 1.380(9) no
C(15) N(1) 1.280(7) no
C(16) C(17) 1.366(9) no
C(18) C(19) 1.417(8) no
C(20) C(21) 1.381(9) no
C(22) C(23) 1.357(8) no
C(22) S(1) 1.748(6) no
Sn(1) C(1) 2.139(5) yes
Sn(1) C(8) 2.133(6) yes
C(2) C(3) 1.381(8) no
C(3) C(4) 1.379(9) no
C(5) C(6) 1.365(10) no
C(8) C(9) 1.492(7) no
C(10) C(11) 1.354(9) no
C(12) C(13) 1.409(11) no
C(14) C(9) 1.345(8) no
C(15) C(16) 1.392(8) no
C(17) C(18) 1.381(9) no
C(19) C(20) 1.328(10) no
C(21) C(22) 1.374(8) no
C(23) N(1) 1.384(6) no
C(23) C(18) 1.412(7) no
